data_7227263
loop_
_publ_author_name
'Voisin, Doria'
'Flot, David'
'Van der Lee, Arie'
'Dautel, Olivier J.'
'Moreau, Joel J. E.'

_publ_section_title
;
 Hydrogen bond-directed assembly of silsesquioxanes cubes: synthesis of
 carboxylic acid POSS derivatives and the solid state structure of
 octa[2-(p-carboxyphenyl)ethyl] silsesquioxane
;
_journal_issue 3
_journal_name_full CrystEngComm
_journal_page_first 492
_journal_paper_doi 10.1039/C6CE02369J
_journal_volume 19
_journal_year 2017
_chemical_formula_moiety 'C128 H104 O28 Si8'
_chemical_formula_sum 'C128 H104 O28 Si8'
_chemical_formula_weight 2314.84
_space_group_IT_number 2
_symmetry_cell_setting triclinic
_symmetry_space_group_name_Hall '-P 1'
_symmetry_space_group_name_H-M 'P -1'
_atom_sites_solution_hydrogens difmap
_atom_sites_solution_primary iterative
_audit_update_record
;
2016-10-05 deposited with the CCDC.
2016-12-13 downloaded from the CCDC.
;
_cell_angle_alpha 82.048(5)
_cell_angle_beta 72.999(6)
_cell_angle_gamma 68.508(8)
_cell_formula_units_Z 1
_cell_length_a 13.7763(12)
_cell_length_b 16.0926(12)
_cell_length_c 17.8036(10)
_cell_measurement_reflns_used 5642
_cell_measurement_temperature 175
_cell_measurement_theta_max 27.2570
_cell_measurement_theta_min 1.7510
_cell_volume 3509.9(5)
_computing_cell_refinement
;
CrysAlisPro, Agilent Technologies,
Version 1.171.37.35 (release 13-08-2014 CrysAlis171 .NET)
(compiled Aug 13 2014,18:06:01)
;
_computing_data_collection
;
CrysAlisPro, Agilent Technologies,
Version 1.171.37.35 (release 13-08-2014 CrysAlis171 .NET)
(compiled Aug 13 2014,18:06:01)
;
_computing_data_reduction
;
CrysAlisPro, Agilent Technologies,
Version 1.171.37.35 (release 13-08-2014 CrysAlis171 .NET)
(compiled Aug 13 2014,18:06:01)
;
_computing_molecular_graphics 'CAMERON (Watkin et al., 1996)'
_computing_publication_material 'CRYSTALS (Betteridge et al., 2003)'
_computing_structure_refinement 'CRYSTALS (Betteridge et al., 2003)'
_computing_structure_solution 'Superflip (Palatinus & Chapuis, 2007)'
_diffrn_ambient_temperature 175
_diffrn_detector 'CCD plate'
_diffrn_detector_area_resol_mean 16.0143
_diffrn_detector_type Sapphire3
_diffrn_measured_fraction_theta_full 0.974
_diffrn_measured_fraction_theta_max 0.821
_diffrn_measurement_details
;
#__ type_ start__ end____ width___ exp.time_
  1 omega    1.00   42.00   1.0000  175.0000
omega____ theta____ kappa____ phi______ frames
    -       13.3138  -77.0000  -90.0000 41

#__ type_ start__ end____ width___ exp.time_
  2 omega  -12.00   21.00   1.0000  175.0000
omega____ theta____ kappa____ phi______ frames
    -      -13.9388 -100.0000 -180.0000 33

#__ type_ start__ end____ width___ exp.time_
  3 omega  -42.00   60.00   1.0000  175.0000
omega____ theta____ kappa____ phi______ frames
    -       13.3138    0.0000 -180.0000 102

#__ type_ start__ end____ width___ exp.time_
  4 omega  -17.00   49.00   1.0000  175.0000
omega____ theta____ kappa____ phi______ frames
    -       13.3138 -100.0000   30.0000 66

#__ type_ start__ end____ width___ exp.time_
  5 omega  -22.00   23.00   1.0000  175.0000
omega____ theta____ kappa____ phi______ frames
    -      -13.9388 -100.0000   60.0000 45

#__ type_ start__ end____ width___ exp.time_
  6 omega  -55.00   32.00   1.0000  175.0000
omega____ theta____ kappa____ phi______ frames
    -       13.3138  -57.0000  150.0000 87

;
_diffrn_measurement_device Area
_diffrn_measurement_device_type 'Xcalibur, Sapphire3, Gemini'
_diffrn_measurement_method '\w scans'
_diffrn_orient_matrix_UB_11 0.0357852000
_diffrn_orient_matrix_UB_12 0.0196454000
_diffrn_orient_matrix_UB_13 0.0052753000
_diffrn_orient_matrix_UB_21 0.0399989000
_diffrn_orient_matrix_UB_22 -0.0224550000
_diffrn_orient_matrix_UB_23 -0.0330303000
_diffrn_orient_matrix_UB_31 -0.0199711000
_diffrn_orient_matrix_UB_32 0.0368156000
_diffrn_orient_matrix_UB_33 -0.0249158000
_diffrn_radiation_monochromator graphite
_diffrn_radiation_type 'Mo K\a'
_diffrn_radiation_wavelength 0.71073
_diffrn_reflns_av_R_equivalents 0.041
_diffrn_reflns_av_unetI/netI 0.0587
_diffrn_reflns_limit_h_max 17
_diffrn_reflns_limit_h_min -16
_diffrn_reflns_limit_k_max 20
_diffrn_reflns_limit_k_min -20
_diffrn_reflns_limit_l_max 23
_diffrn_reflns_limit_l_min 0
_diffrn_reflns_number 13712
_diffrn_reflns_theta_full 25.548
_diffrn_reflns_theta_max 27.861
_diffrn_reflns_theta_min 1.646
_exptl_absorpt_coefficient_mu 0.140
_exptl_absorpt_correction_T_max 1.00000
_exptl_absorpt_correction_T_min 0.84715
_exptl_absorpt_correction_type multi-scan
_exptl_absorpt_process_details
;
CrysAlisPro, Agilent Technologies,
Version 1.171.37.35 (release 13-08-2014 CrysAlis171 .NET)
(compiled Aug 13 2014,18:06:01)
Empirical absorption correction using spherical harmonics,
 implemented in SCALE3 ABSPACK scaling algorithm.
;
_exptl_crystal_colour colourless
_exptl_crystal_density_diffrn 1.095
_exptl_crystal_density_method 'not measured'
_exptl_crystal_description prism
_exptl_crystal_F_000 1208
_exptl_crystal_size_max 0.310
_exptl_crystal_size_mid 0.230
_exptl_crystal_size_min 0.150
_refine_diff_density_max 1.10
_refine_diff_density_min -0.63
_refine_ls_extinction_method None
_refine_ls_goodness_of_fit_ref 1.1368
_refine_ls_hydrogen_treatment mixed
_refine_ls_matrix_type full
_refine_ls_number_parameters 697
_refine_ls_number_reflns 7005
_refine_ls_number_restraints 165
_refine_ls_R_factor_all 0.1262
_refine_ls_R_factor_gt 0.0989
_refine_ls_shift/su_max 0.0005051
_refine_ls_shift/su_mean 0.0000176
_refine_ls_structure_factor_coef F
_refine_ls_weighting_details
;
 Method, part 1, Chebychev polynomial, (Watkin, 1994, Prince, 1982) 
 [weight] = 1.0/[A~0~*T~0~(x)+A~1~*T~1~(x) ... +A~n-1~]*T~n-1~(x)] 
 where A~i~ are the Chebychev coefficients listed below and x= Fcalc/Fmax 
 Method = Robust Weighting (Prince, 1982) 
 W = [weight] * [1-(deltaF/6*sigmaF)^2^]^2^ 
 A~i~ are: 
 35.4 35.9 32.5 12.1 
;
_refine_ls_weighting_scheme calc
_refine_ls_wR_factor_all 0.1518
_refine_ls_wR_factor_gt 0.1254
_refine_ls_wR_factor_ref 0.1254
_reflns_limit_h_max 17
_reflns_limit_h_min -16
_reflns_limit_k_max 20
_reflns_limit_k_min -20
_reflns_limit_l_max 23
_reflns_limit_l_min 0
_reflns_number_gt 7005
_reflns_number_total 13712
_reflns_threshold_expression I>2.0\s(I)
_oxford_diffrn_Wilson_B_factor 0.00
_oxford_diffrn_Wilson_scale 0.00
_oxford_refine_ls_r_factor_ref 0.0989
_oxford_refine_ls_scale 3.165(13)
_oxford_reflns_number_all 10052
_oxford_reflns_threshold_expression_ref I>2.0\s(I)
_cod_data_source_file c6ce02369j2.cif
_cod_data_source_block 1
_cod_depositor_comments 'Adding full bibliography for 7227263--7227264.cif.'
_cod_original_cell_volume 3509.9(2)
_cod_original_sg_symbol_H-M 'P -1 '
_cod_database_code 7227263
_cell_oxdiff_length_a 13.8058(10)
_cell_oxdiff_length_b 16.0943(10)
_cell_oxdiff_length_c 17.8180(8)
_cell_oxdiff_angle_alpha 81.904(4)
_cell_oxdiff_angle_beta 72.758(5)
_cell_oxdiff_angle_gamma 68.535(6)
_cell_oxdiff_volume 3516.6(3)
_montpellier_reflns_maxres 0.88
_montpellier_reflns_completeness_maxres 99.97
_montpellier_reflns_redundancy_maxres 2.11

loop_
_symmetry_equiv_pos_as_xyz
x,y,z
-x,-y,-z

loop_
_atom_site_label
_atom_site_type_symbol
_atom_site_fract_x
_atom_site_fract_y
_atom_site_fract_z
_atom_site_U_iso_or_equiv
_atom_site_occupancy
_atom_site_adp_type
_atom_site_refinement_flags_posn
_atom_site_refinement_flags_adp
Si1 Si 0.30951(9) 1.02620(8) 0.10805(7) 0.0377 1.0000 Uani . .
O2 O 0.4081(2) 0.9754(2) 0.14748(17) 0.0444 1.0000 Uani . .
Si3 Si 0.53428(10) 0.94486(9) 0.14219(7) 0.0405 1.0000 Uani . .
O4 O 0.6008(3) 0.8561(2) 0.09103(19) 0.0500 1.0000 Uani . .
Si5 Si 0.61753(10) 0.82420(8) 0.00413(7) 0.0428 1.0000 Uani . .
O6 O 0.6732(3) 0.8858(2) -0.05997(19) 0.0528 1.0000 Uani . .
O7 O 0.5025(3) 0.8392(2) -0.00889(19) 0.0512 1.0000 Uani . .
Si8 Si 0.39289(10) 0.90539(9) -0.02996(7) 0.0417 1.0000 Uani . .
O9 O 0.4208(3) 0.9759(2) -0.09877(18) 0.0498 1.0000 Uani . .
O10 O 0.3109(3) 0.9597(2) 0.04616(18) 0.0472 1.0000 Uani . .
C11 C 0.3326(4) 0.8411(4) -0.0667(3) 0.0542 1.0000 Uani . .
C12 C 0.3758(5) 0.7559(4) -0.0794(3) 0.0566 1.0000 Uani . .
C13 C 0.3409(5) 0.7042(4) -0.1218(3) 0.0644 1.0000 Uani D .
C14 C 0.3916(6) 0.6125(4) -0.1274(4) 0.0831 1.0000 Uani D .
C15 C 0.3628(6) 0.5657(5) -0.1734(5) 0.0955 1.0000 Uani D .
C16 C 0.2846(6) 0.6088(5) -0.2119(4) 0.0814 1.0000 Uani D .
C17 C 0.2296(7) 0.6985(5) -0.2019(5) 0.0953 1.0000 Uani D .
C18 C 0.2602(6) 0.7466(4) -0.1607(4) 0.0801 1.0000 Uani D .
C19 C 0.2542(9) 0.5591(6) -0.2624(5) 0.1012 1.0000 Uani D .
O20 O 0.3205(6) 0.4758(5) -0.2691(4) 0.1340 1.0000 Uani . .
C21 C 0.2944(12) 0.4343(10) -0.3294(6) 0.1733 1.0000 Uani . .
C22 C 0.2166(6) 0.3877(6) -0.2873(5) 0.0950 1.0000 Uani D .
C23 C 0.1094(7) 0.4273(5) -0.2889(5) 0.1089 1.0000 Uani D .
C24 C 0.0351(7) 0.3842(6) -0.2519(6) 0.1090 1.0000 Uani D .
C25 C 0.0697(6) 0.3046(5) -0.2117(5) 0.0941 1.0000 Uani D .
C26 C 0.1749(6) 0.2660(5) -0.2086(5) 0.1025 1.0000 Uani D .
C27 C 0.2472(6) 0.3074(5) -0.2475(5) 0.0973 1.0000 Uani D .
O28 O 0.1804(9) 0.5977(5) -0.2923(5) 0.1423 1.0000 Uani . .
C29 C 0.6962(4) 0.7027(4) -0.0050(3) 0.0594 1.0000 Uani . .
C30 C 0.7546(5) 0.6564(4) 0.0412(3) 0.0626 1.0000 Uani . .
C31 C 0.8163(4) 0.5598(3) 0.0413(3) 0.0582 1.0000 Uani D .
C32 C 0.8092(5) 0.5034(3) -0.0081(3) 0.0630 1.0000 Uani D .
C33 C 0.8667(5) 0.4125(3) -0.0064(3) 0.0629 1.0000 Uani D .
C34 C 0.9314(5) 0.3798(3) 0.0448(3) 0.0615 1.0000 Uani D U
C35 C 0.9387(5) 0.4366(3) 0.0930(3) 0.0634 1.0000 Uani D U
C36 C 0.8826(4) 0.5272(3) 0.0903(3) 0.0605 1.0000 Uani D U
C37 C 0.9915(6) 0.2825(4) 0.0544(4) 0.0751 1.0000 Uani . U
O38 O 0.9878(5) 0.2351(3) 0.0008(3) 0.1073 1.0000 Uani . U
C39 C 1.0412(11) 0.1387(4) 0.0092(5) 0.1464 1.0000 Uani . U
C40 C 1.0477(3) 0.0993(3) -0.0616(3) 0.0669 1.0000 Uani D U
C41 C 0.9545(4) 0.1042(5) -0.0807(5) 0.0945 1.0000 Uani D U
C42 C 0.9625(7) 0.0673(6) -0.1495(5) 0.1367 1.0000 Uani D U
C43 C 1.0643(7) 0.0267(6) -0.1994(5) 0.1342 1.0000 Uani D U
C44 C 1.1591(7) 0.0209(5) -0.1821(4) 0.1068 1.0000 Uani D U
C45 C 1.1481(4) 0.0597(4) -0.1135(4) 0.0795 1.0000 Uani D U
O46 O 1.0383(5) 0.2518(3) 0.1041(3) 0.0917 1.0000 Uani . U
C47 C 0.5490(4) 0.9244(4) 0.2426(3) 0.0532 1.0000 Uani . .
C48 C 0.4670(4) 0.9377(5) 0.3049(3) 0.0684 1.0000 Uani . .
C49 C 0.4669(4) 0.9276(5) 0.3878(3) 0.0711 1.0000 Uani . .
C50 C 0.5590(5) 0.8811(6) 0.4137(3) 0.0826 1.0000 Uani . .
C51 C 0.5540(5) 0.8669(6) 0.4917(3) 0.0821 1.0000 Uani . .
C52 C 0.4562(5) 0.8993(6) 0.5474(3) 0.0799 1.0000 Uani . .
C53 C 0.3645(5) 0.9462(6) 0.5246(4) 0.0924 1.0000 Uani . .
C54 C 0.3697(5) 0.9605(6) 0.4450(3) 0.0887 1.0000 Uani . .
C55 C 0.4454(6) 0.8843(6) 0.6344(3) 0.0867 1.0000 Uani . .
O56 O 0.5342(4) 0.8312(3) 0.6518(2) 0.0807 1.0000 Uani . .
C57 C 0.5231(6) 0.8128(6) 0.7360(3) 0.0838 1.0000 Uani . .
C58 C 0.6246(5) 0.7489(4) 0.7484(3) 0.0643 1.0000 Uani D .
C59 C 0.6974(6) 0.7752(5) 0.7689(4) 0.0790 1.0000 Uani D .
C60 C 0.7921(7) 0.7155(5) 0.7827(5) 0.1012 1.0000 Uani D .
C61 C 0.8115(7) 0.6265(5) 0.7779(5) 0.0955 1.0000 Uani D .
C62 C 0.7410(7) 0.5951(5) 0.7610(6) 0.1068 1.0000 Uani D .
C63 C 0.6487(7) 0.6580(5) 0.7442(5) 0.0952 1.0000 Uani D .
O64 O 0.3613(4) 0.9178(5) 0.6833(2) 0.1176 1.0000 Uani . .
C65 C 0.1813(4) 1.0626(4) 0.1835(3) 0.0548 1.0000 Uani . .
C66 C 0.1592(4) 1.0362(4) 0.2550(3) 0.0592 1.0000 Uani . .
C67 C 0.0558(5) 1.0744(4) 0.3155(3) 0.0683 1.0000 Uani D .
C68 C -0.0118(5) 1.1608(4) 0.3079(4) 0.0795 1.0000 Uani D .
C69 C -0.1074(6) 1.1974(5) 0.3655(4) 0.0991 1.0000 Uani D .
C70 C -0.1355(6) 1.1465(5) 0.4308(4) 0.0984 1.0000 Uani D U
C71 C -0.0692(5) 1.0584(5) 0.4375(4) 0.0910 1.0000 Uani D .
C72 C 0.0272(5) 1.0226(5) 0.3810(4) 0.0833 1.0000 Uani D .
C73 C -0.2304(8) 1.1863(7) 0.4955(6) 0.1245 1.0000 Uani . U
O74 O -0.2416(5) 1.1587(5) 0.5607(4) 0.1311 1.0000 Uani . U
O75 O -0.3083(7) 1.2537(6) 0.4690(5) 0.1892 1.0000 Uani . U
C76 C -0.4152(7) 1.2938(10) 0.5230(6) 0.1776 1.0000 Uani D U
C77 C -0.4952(7) 1.3538(6) 0.4800(5) 0.151(2) 1.0000 Uiso DG U
C78 C -0.4637(6) 1.4181(7) 0.4253(6) 0.154(2) 1.0000 Uiso G U
C79 C -0.5381(8) 1.4819(6) 0.3890(5) 0.156(2) 1.0000 Uiso G U
C80 C -0.6440(7) 1.4815(6) 0.4072(6) 0.157(2) 1.0000 Uiso G U
C81 C -0.6754(6) 1.4172(7) 0.4619(6) 0.155(2) 1.0000 Uiso G U
C82 C -0.6011(8) 1.3534(6) 0.4982(5) 0.153(2) 1.0000 Uiso G U
H121 H 0.4362 0.7234 -0.0591 0.1094 1.0000 Uiso R .
H141 H 0.4469 0.5822 -0.1014 0.0968 1.0000 Uiso R .
H151 H 0.3970 0.5029 -0.1788 0.1087 1.0000 Uiso R .
H171 H 0.1706 0.7279 -0.2245 0.1020 1.0000 Uiso R .
H181 H 0.2250 0.8095 -0.1582 0.0990 1.0000 Uiso R .
H211 H 0.2565 0.4817 -0.3595 0.2032 1.0000 Uiso R .
H212 H 0.3577 0.3962 -0.3633 0.2032 1.0000 Uiso R .
H231 H 0.0876 0.4838 -0.3154 0.1296 1.0000 Uiso R .
H241 H -0.0389 0.4097 -0.2519 0.1201 1.0000 Uiso R .
H251 H 0.0207 0.2744 -0.1854 0.1050 1.0000 Uiso R .
H261 H 0.1974 0.2096 -0.1821 0.1214 1.0000 Uiso R .
H271 H 0.3198 0.2797 -0.2443 0.1114 1.0000 Uiso R .
H301 H 0.7559 0.6890 0.0812 0.0647 1.0000 Uiso R .
H321 H 0.7652 0.5281 -0.0435 0.0703 1.0000 Uiso R .
H331 H 0.8610 0.3729 -0.0386 0.0725 1.0000 Uiso R .
H351 H 0.9847 0.4134 0.1273 0.0723 1.0000 Uiso R .
H361 H 0.8888 0.5658 0.1231 0.0642 1.0000 Uiso R .
H391 H 1.1112 0.1249 0.0163 0.1606 1.0000 Uiso R .
H392 H 0.9983 0.1162 0.0532 0.1606 1.0000 Uiso R .
H411 H 0.8860 0.1323 -0.0458 0.1033 1.0000 Uiso R .
H421 H 0.8974 0.0711 -0.1602 0.1515 1.0000 Uiso R .
H431 H 1.0675 0.0028 -0.2463 0.1542 1.0000 Uiso R .
H441 H 1.2279 -0.0087 -0.2160 0.1202 1.0000 Uiso R .
H451 H 1.2116 0.0585 -0.1017 0.0889 1.0000 Uiso R .
H481 H 0.3983 0.9555 0.2944 0.0738 1.0000 Uiso R .
H501 H 0.6265 0.8586 0.3759 0.0925 1.0000 Uiso R .
H511 H 0.6181 0.8354 0.5081 0.0953 1.0000 Uiso R .
H531 H 0.2977 0.9704 0.5625 0.1070 1.0000 Uiso R .
H541 H 0.3053 0.9921 0.4291 0.0940 1.0000 Uiso R .
H571 H 0.5065 0.8667 0.7609 0.0974 1.0000 Uiso R .
H572 H 0.4665 0.7891 0.7578 0.0974 1.0000 Uiso R .
H591 H 0.6819 0.8375 0.7715 0.0878 1.0000 Uiso R .
H601 H 0.8393 0.7362 0.7984 0.1102 1.0000 Uiso R .
H611 H 0.8779 0.5850 0.7857 0.1180 1.0000 Uiso R .
H621 H 0.7561 0.5330 0.7576 0.1171 1.0000 Uiso R .
H631 H 0.5971 0.6384 0.7333 0.1099 1.0000 Uiso R .
H661 H 0.2143 0.9880 0.2717 0.0628 1.0000 Uiso R .
H681 H 0.0076 1.1949 0.2617 0.0901 1.0000 Uiso R .
H691 H -0.1514 1.2580 0.3602 0.1085 1.0000 Uiso R .
H711 H -0.0897 1.0223 0.4818 0.1069 1.0000 Uiso R .
H721 H 0.0735 0.9630 0.3870 0.1000 1.0000 Uiso R .
H761 H -0.4086 1.3286 0.5590 0.2070 1.0000 Uiso R .
H762 H -0.4398 1.2475 0.5510 0.2070 1.0000 Uiso R .
H781 H -0.3928 1.4173 0.4131 0.1788 1.0000 Uiso . .
H791 H -0.5178 1.5224 0.3505 0.1795 1.0000 Uiso . .
H801 H -0.6956 1.5218 0.3817 0.1797 1.0000 Uiso . .
H811 H -0.7483 1.4165 0.4750 0.1789 1.0000 Uiso . .
H821 H -0.6233 1.3113 0.5375 0.1780 1.0000 Uiso . .
H471 H 0.6112 0.9017 0.2524 0.0751 1.0000 Uiso R .
H111 H 0.2613 0.8773 -0.0797 0.0750 1.0000 Uiso R .
H291 H 0.6862 0.6694 -0.0546 0.0800 1.0000 Uiso R .
H651 H 0.1232 1.1073 0.1670 0.0661 1.0000 Uiso R .

loop_
_atom_site_aniso_label
_atom_site_aniso_U_11
_atom_site_aniso_U_22
_atom_site_aniso_U_33
_atom_site_aniso_U_23
_atom_site_aniso_U_13
_atom_site_aniso_U_12
Si1 0.0296(7) 0.0464(7) 0.0305(6) -0.0091(5) -0.0087(5) -0.0022(5)
O2 0.0387(17) 0.0535(19) 0.0349(16) -0.0018(14) -0.0136(13) -0.0057(15)
Si3 0.0376(7) 0.0500(8) 0.0289(6) -0.0040(5) -0.0133(5) -0.0048(6)
O4 0.0435(18) 0.055(2) 0.0434(18) -0.0045(15) -0.0197(15) -0.0005(15)
Si5 0.0395(7) 0.0384(7) 0.0379(7) -0.0069(5) -0.0114(5) 0.0039(5)
O6 0.0484(19) 0.0471(19) 0.0470(19) -0.0120(15) -0.0138(16) 0.0064(15)
O7 0.051(2) 0.0516(19) 0.0467(18) -0.0157(15) -0.0166(16) -0.0051(16)
Si8 0.0390(7) 0.0511(8) 0.0346(7) -0.0124(6) -0.0091(5) -0.0115(6)
O9 0.0491(19) 0.060(2) 0.0403(17) -0.0133(16) -0.0116(15) -0.0153(16)
O10 0.0379(17) 0.061(2) 0.0397(17) -0.0128(15) -0.0072(14) -0.0124(15)
C11 0.050(3) 0.064(4) 0.051(3) -0.015(3) -0.010(2) -0.020(3)
C12 0.065(3) 0.057(3) 0.047(3) -0.006(2) -0.007(3) -0.026(3)
C13 0.074(4) 0.065(4) 0.053(3) -0.007(3) -0.002(3) -0.032(3)
C14 0.097(5) 0.062(4) 0.085(5) -0.027(3) -0.001(4) -0.031(4)
C15 0.096(6) 0.057(4) 0.115(6) -0.028(4) 0.017(5) -0.031(4)
C16 0.087(5) 0.089(5) 0.078(4) -0.010(4) -0.009(4) -0.048(4)
C17 0.130(7) 0.092(6) 0.096(5) -0.008(4) -0.045(5) -0.063(5)
C18 0.100(5) 0.072(4) 0.084(4) -0.009(3) -0.040(4) -0.034(4)
C19 0.118(7) 0.071(5) 0.111(7) -0.004(5) -0.006(6) -0.048(5)
O20 0.145(6) 0.149(6) 0.121(5) -0.074(4) 0.048(4) -0.106(5)
C21 0.226(13) 0.223(13) 0.119(8) -0.101(8) 0.059(8) -0.181(12)
C22 0.093(6) 0.106(6) 0.097(5) -0.056(5) 0.013(4) -0.057(5)
C23 0.157(9) 0.067(5) 0.104(6) -0.002(4) -0.037(6) -0.037(6)
C24 0.088(6) 0.096(6) 0.154(8) -0.006(6) -0.034(5) -0.043(5)
C25 0.089(6) 0.073(5) 0.119(6) -0.020(4) -0.003(5) -0.040(4)
C26 0.098(6) 0.070(5) 0.129(7) -0.045(5) 0.000(5) -0.024(5)
C27 0.079(5) 0.087(6) 0.125(7) -0.055(5) -0.010(5) -0.022(4)
O28 0.236(10) 0.116(5) 0.133(6) 0.009(4) -0.087(6) -0.101(6)
C29 0.055(3) 0.064(3) 0.043(3) -0.009(3) -0.008(2) -0.004(3)
C30 0.067(4) 0.058(3) 0.060(3) -0.013(3) -0.026(3) -0.007(3)
C31 0.064(3) 0.049(3) 0.052(3) -0.009(2) 0.001(3) -0.018(3)
C32 0.071(4) 0.054(3) 0.057(3) 0.003(3) -0.024(3) -0.010(3)
C33 0.065(4) 0.042(3) 0.065(3) -0.008(3) -0.016(3) 0.001(3)
C34 0.068(4) 0.045(3) 0.052(3) 0.000(2) -0.008(3) -0.003(3)
C35 0.065(4) 0.047(3) 0.062(3) -0.009(3) -0.012(3) -0.002(3)
C36 0.065(3) 0.059(3) 0.057(3) -0.006(3) -0.024(3) -0.014(3)
C37 0.093(5) 0.047(3) 0.066(3) -0.004(2) -0.025(3) 0.001(3)
O38 0.173(5) 0.0400(19) 0.079(3) -0.0117(19) -0.066(3) 0.025(3)
C39 0.247(10) 0.042(2) 0.108(5) -0.025(3) -0.098(6) 0.047(5)
C40 0.075(3) 0.032(2) 0.075(3) -0.006(2) -0.025(2) 0.008(2)
C41 0.049(3) 0.069(4) 0.143(6) 0.009(4) -0.012(3) -0.011(3)
C42 0.144(6) 0.082(6) 0.230(10) 0.003(5) -0.127(6) -0.034(5)
C43 0.234(8) 0.071(5) 0.115(6) -0.017(4) -0.094(6) -0.029(6)
C44 0.126(5) 0.057(4) 0.092(4) -0.018(3) 0.015(4) -0.008(4)
C45 0.050(3) 0.049(3) 0.132(5) -0.019(3) -0.025(3) -0.003(3)
O46 0.111(4) 0.058(2) 0.090(3) -0.001(2) -0.049(3) 0.005(2)
C47 0.044(3) 0.071(3) 0.037(3) -0.003(2) -0.018(2) -0.006(2)
C48 0.040(3) 0.111(5) 0.041(3) -0.005(3) -0.019(2) -0.005(3)
C49 0.041(3) 0.122(5) 0.033(3) -0.004(3) -0.010(2) -0.008(3)
C50 0.042(3) 0.148(6) 0.030(3) -0.009(3) -0.005(2) -0.003(3)
C51 0.047(3) 0.140(6) 0.034(3) -0.003(3) -0.011(2) -0.003(4)
C52 0.053(4) 0.137(6) 0.035(3) -0.014(3) 0.002(3) -0.022(4)
C53 0.044(3) 0.159(7) 0.047(3) -0.018(4) 0.003(3) -0.010(4)
C54 0.040(3) 0.163(7) 0.043(3) -0.014(4) -0.010(3) -0.009(4)
C55 0.062(4) 0.145(7) 0.035(3) -0.007(4) -0.010(3) -0.017(4)
O56 0.086(3) 0.115(4) 0.0271(18) -0.007(2) -0.0060(19) -0.025(3)
C57 0.099(5) 0.119(6) 0.024(3) -0.003(3) -0.014(3) -0.028(4)
C58 0.090(4) 0.065(4) 0.031(3) -0.006(2) -0.009(3) -0.023(3)
C59 0.112(6) 0.076(4) 0.062(4) -0.009(3) -0.028(4) -0.041(4)
C60 0.136(8) 0.096(6) 0.089(5) -0.004(4) -0.044(5) -0.049(6)
C61 0.112(6) 0.090(6) 0.082(5) 0.003(4) -0.042(4) -0.021(5)
C62 0.127(8) 0.068(5) 0.115(7) -0.024(4) -0.015(6) -0.028(5)
C63 0.106(6) 0.104(6) 0.087(5) -0.021(4) -0.019(4) -0.047(5)
O64 0.073(3) 0.201(6) 0.037(2) -0.018(3) 0.003(2) -0.006(4)
C65 0.042(3) 0.076(4) 0.046(3) -0.012(3) -0.012(2) -0.017(3)
C66 0.041(3) 0.065(3) 0.057(3) -0.009(3) -0.008(2) -0.003(3)
C67 0.068(4) 0.066(4) 0.059(3) -0.014(3) -0.013(3) -0.009(3)
C68 0.056(4) 0.088(5) 0.083(4) 0.000(4) -0.008(3) -0.020(3)
C69 0.074(5) 0.097(5) 0.096(5) -0.016(4) 0.010(4) -0.015(4)
C70 0.072(4) 0.124(7) 0.070(4) -0.007(4) 0.015(4) -0.025(4)
C71 0.070(4) 0.096(5) 0.077(4) -0.018(4) 0.014(4) -0.015(4)
C72 0.068(4) 0.087(5) 0.069(4) -0.010(4) 0.007(3) -0.014(4)
C73 0.078(5) 0.129(7) 0.101(7) 0.008(6) 0.030(5) -0.007(4)
O74 0.100(4) 0.151(6) 0.091(4) -0.039(4) 0.032(3) -0.017(4)
O75 0.140(5) 0.143(6) 0.136(5) 0.021(5) 0.083(4) 0.019(4)
C76 0.090(4) 0.191(10) 0.138(8) 0.006(6) 0.038(3) 0.025(5)

loop_
_atom_type_symbol
_atom_type_scat_dispersion_real
_atom_type_scat_dispersion_imag
_atom_type_scat_Cromer_Mann_a1
_atom_type_scat_Cromer_Mann_b1
_atom_type_scat_Cromer_Mann_a2
_atom_type_scat_Cromer_Mann_b2
_atom_type_scat_Cromer_Mann_a3
_atom_type_scat_Cromer_Mann_b3
_atom_type_scat_Cromer_Mann_a4
_atom_type_scat_Cromer_Mann_b4
_atom_type_scat_Cromer_Mann_c
_atom_type_scat_source
C 0.0033 0.0016 2.3100 20.8439 1.0200 10.2075 1.5886 0.5687 0.8650 51.6512 0.2156 'International Tables Vol C 4.2.6.8 and 6.1.1.4'
H 0.0000 0.0000 0.4930 10.5109 0.3229 26.1257 0.1402 3.1424 0.0408 57.7998 0.0030 'International Tables Vol C 4.2.6.8 and 6.1.1.4'
O 0.0106 0.0060 3.0485 13.2771 2.2868 5.7011 1.5463 0.3239 0.8670 32.9089 0.2508 'International Tables Vol C 4.2.6.8 and 6.1.1.4'
Si 0.0817 0.0704 6.2915 2.4386 3.0353 32.3337 1.9891 0.6785 1.5410 81.6937 1.1407 'International Tables Vol C 4.2.6.8 and 6.1.1.4'

loop_
_montpellier_diffrn_reflns_class_number
_montpellier_diffrn_reflns_class_d_res_high
_montpellier_diffrn_reflns_class_d_res_low
_montpellier_diffrn_reflns_class_redundancy
_montpellier_diffrn_reflns_class_av_i/ui
_diffrn_reflns_class_av_R_eq
_montpellier_diffrn_reflns_class_completeness_shell
_montpellier_diffrn_reflns_class_cumul_completeness
0 100.0 1.75 3.4 39.63 0.028 99.8 99.78
1 1.75 1.39 2.8 16.82 0.050 100.0 99.89
2 1.39 1.21 2.4 12.15 0.060 100.0 99.93
3 1.21 1.10 2.0 7.69 0.077 100.0 99.95
4 1.10 1.02 1.8 4.89 0.098 100.0 99.96
5 1.02 0.96 1.6 3.75 0.116 100.0 99.96
6 0.96 0.92 1.5 2.52 0.176 100.0 99.97
7 0.92 0.88 1.4 2.12 0.208 100.0 99.97
8 0.88 0.84 1.3 1.88 0.234 94.9 99.39
9 0.84 0.76 1.2 1.49 0.268 31.7 81.87

loop_
_geom_angle_atom_site_label_1
_geom_angle_site_symmetry_1
_geom_angle_atom_site_label_2
_geom_angle_atom_site_label_3
_geom_angle_site_symmetry_3
_geom_angle
_geom_angle_publ_flag
O6 2_675 Si1 O2 . 109.39(18) yes
O6 2_675 Si1 Si3 . 96.96(13) yes
O2 . Si1 Si3 . 15.37(12) yes
O6 2_675 Si1 Si8 . 97.78(12) yes
O2 . Si1 Si8 . 96.33(12) yes
Si3 . Si1 Si8 . 89.31(4) yes
O6 2_675 Si1 O10 . 108.26(18) yes
O2 . Si1 O10 . 108.29(17) yes
Si3 . Si1 O10 . 105.14(12) yes
Si8 . Si1 O10 . 20.60(12) yes
O6 2_675 Si1 C65 . 107.4(2) yes
O2 . Si1 C65 . 110.7(2) yes
Si3 . Si1 C65 . 124.45(17) yes
Si8 . Si1 C65 . 133.41(18) yes
O10 . Si1 C65 . 112.8(2) yes
Si1 . O2 Si3 . 149.2(2) yes
O9 2_675 Si3 O2 . 109.09(18) yes
O9 2_675 Si3 Si1 . 96.70(13) yes
O2 . Si3 Si1 . 15.44(11) yes
O9 2_675 Si3 O4 . 108.32(18) yes
O2 . Si3 O4 . 110.25(18) yes
Si1 . Si3 O4 . 107.12(13) yes
O9 2_675 Si3 Si5 . 98.19(12) yes
O2 . Si3 Si5 . 97.67(13) yes
Si1 . Si3 Si5 . 90.65(5) yes
O4 . Si3 Si5 . 20.99(11) yes
O9 2_675 Si3 C47 . 110.2(2) yes
O2 . Si3 C47 . 107.6(2) yes
Si1 . Si3 C47 . 121.74(17) yes
O4 . Si3 C47 . 111.3(2) yes
Si5 . Si3 C47 . 132.19(18) yes
Si3 . O4 Si5 . 138.1(2) yes
O4 . Si5 Si3 . 20.94(12) yes
O4 . Si5 O6 . 108.20(19) yes
Si3 . Si5 O6 . 97.83(13) yes
O4 . Si5 O7 . 109.26(18) yes
Si3 . Si5 O7 . 96.60(13) yes
O6 . Si5 O7 . 108.41(19) yes
O4 . Si5 Si8 . 105.82(12) yes
Si3 . Si5 Si8 . 89.36(5) yes
O6 . Si5 Si8 . 96.15(13) yes
O7 . Si5 Si8 . 15.35(13) yes
O4 . Si5 C29 . 110.7(2) yes
Si3 . Si5 C29 . 131.41(17) yes
O6 . Si5 C29 . 113.3(2) yes
O7 . Si5 C29 . 106.9(2) yes
Si8 . Si5 C29 . 121.3(2) yes
Si5 . O6 Si1 2_675 159.7(2) yes
Si5 . O7 Si8 . 149.5(3) yes
O7 . Si8 Si1 . 97.81(12) yes
O7 . Si8 Si5 . 15.17(13) yes
Si1 . Si8 Si5 . 90.68(5) yes
O7 . Si8 O9 . 109.58(19) yes
Si1 . Si8 O9 . 98.31(13) yes
Si5 . Si8 O9 . 97.59(13) yes
O7 . Si8 O10 . 109.95(17) yes
Si1 . Si8 O10 . 20.91(12) yes
Si5 . Si8 O10 . 106.70(13) yes
O9 . Si8 O10 . 108.62(19) yes
O7 . Si8 C11 . 109.5(2) yes
Si1 . Si8 C11 . 132.46(18) yes
Si5 . Si8 C11 . 123.34(19) yes
O9 . Si8 C11 . 107.5(2) yes
O10 . Si8 C11 . 111.6(2) yes
Si3 2_675 O9 Si8 . 157.9(2) yes
Si1 . O10 Si8 . 138.5(2) yes
Si8 . C11 C12 . 125.0(5) yes
Si8 . C11 H111 . 115.1 no
C12 . C11 H111 . 119.9 no
C11 . C12 C13 . 127.0(6) yes
C11 . C12 H121 . 116.6 no
C13 . C12 H121 . 116.4 no
C12 . C13 C14 . 120.7(6) yes
C12 . C13 C18 . 121.0(5) yes
C14 . C13 C18 . 118.3(6) yes
C13 . C14 C15 . 119.6(7) yes
C13 . C14 H141 . 119.7 no
C15 . C14 H141 . 120.7 no
C14 . C15 C16 . 121.1(6) yes
C14 . C15 H151 . 121.3 no
C16 . C15 H151 . 117.6 no
C15 . C16 C17 . 119.1(6) yes
C15 . C16 C19 . 121.5(7) yes
C17 . C16 C19 . 119.4(7) yes
C16 . C17 C18 . 120.6(7) yes
C16 . C17 H171 . 119.6 no
C18 . C17 H171 . 119.8 no
C13 . C18 C17 . 121.0(6) yes
C13 . C18 H181 . 119.7 no
C17 . C18 H181 . 119.3 no
C16 . C19 O20 . 110.3(9) yes
C16 . C19 O28 . 120.3(8) yes
O20 . C19 O28 . 129.3(8) yes
C19 . O20 C21 . 106.9(10) yes
O20 . C21 C22 . 109.0(7) yes
O20 . C21 H211 . 107.6 no
C22 . C21 H211 . 105.6 no
O20 . C21 H212 . 112.1 no
C22 . C21 H212 . 112.7 no
H211 . C21 H212 . 109.5 no
C21 . C22 C23 . 118.7(10) yes
C21 . C22 C27 . 122.6(10) yes
C23 . C22 C27 . 118.7(7) yes
C22 . C23 C24 . 120.1(7) yes
C22 . C23 H231 . 118.9 no
C24 . C23 H231 . 121.0 no
C23 . C24 C25 . 118.8(8) yes
C23 . C24 H241 . 122.0 no
C25 . C24 H241 . 119.1 no
C24 . C25 C26 . 121.4(8) yes
C24 . C25 H251 . 120.5 no
C26 . C25 H251 . 118.0 no
C25 . C26 C27 . 118.9(8) yes
C25 . C26 H261 . 119.8 no
C27 . C26 H261 . 121.2 no
C22 . C27 C26 . 122.0(8) yes
C22 . C27 H271 . 120.3 no
C26 . C27 H271 . 117.7 no
Si5 . C29 C30 . 124.0(5) yes
Si5 . C29 H291 . 114.9 no
C30 . C29 H291 . 121.0 no
C29 . C30 C31 . 128.5(5) yes
C29 . C30 H301 . 115.0 no
C31 . C30 H301 . 116.4 no
C30 . C31 C32 . 121.4(5) yes
C30 . C31 C36 . 117.9(5) yes
C32 . C31 C36 . 120.7(5) yes
C31 . C32 C33 . 120.6(5) yes
C31 . C32 H321 . 119.3 no
C33 . C32 H321 . 120.1 no
C32 . C33 C34 . 118.2(5) yes
C32 . C33 H331 . 121.6 no
C34 . C33 H331 . 120.2 no
C33 . C34 C35 . 120.6(5) yes
C33 . C34 C37 . 122.4(5) yes
C35 . C34 C37 . 116.9(5) yes
C34 . C35 C36 . 120.9(5) yes
C34 . C35 H351 . 119.8 no
C36 . C35 H351 . 119.3 no
C35 . C36 C31 . 118.9(5) yes
C35 . C36 H361 . 120.3 no
C31 . C36 H361 . 120.8 no
C34 . C37 O38 . 112.1(5) yes
C34 . C37 O46 . 123.6(6) yes
O38 . C37 O46 . 124.3(5) yes
C37 . O38 C39 . 114.7(5) yes
O38 . C39 C40 . 107.2(5) yes
O38 . C39 H391 . 111.3 no
C40 . C39 H391 . 110.7 no
O38 . C39 H392 . 108.9 no
C40 . C39 H392 . 109.1 no
H391 . C39 H392 . 109.5 no
C39 . C40 C41 . 121.0(7) yes
C39 . C40 C45 . 119.8(7) yes
C41 . C40 C45 . 119.1(5) yes
C40 . C41 C42 . 120.1(6) yes
C40 . C41 H411 . 119.1 no
C42 . C41 H411 . 120.8 no
C41 . C42 C43 . 119.4(7) yes
C41 . C42 H421 . 117.7 no
C43 . C42 H421 . 122.9 no
C42 . C43 C44 . 121.9(8) yes
C42 . C43 H431 . 117.7 no
C44 . C43 H431 . 120.4 no
C43 . C44 C45 . 117.2(6) yes
C43 . C44 H441 . 120.9 no
C45 . C44 H441 . 121.9 no
C44 . C45 C40 . 122.2(5) yes
C44 . C45 H451 . 118.5 no
C40 . C45 H451 . 119.3 no
Si3 . C47 C48 . 123.3(4) yes
Si3 . C47 H471 . 122.1 no
C48 . C47 H471 . 114.5 no
C47 . C48 C49 . 128.9(5) yes
C47 . C48 H481 . 115.0 no
C49 . C48 H481 . 116.0 no
C48 . C49 C50 . 123.0(5) yes
C48 . C49 C54 . 119.6(5) yes
C50 . C49 C54 . 117.3(5) yes
C49 . C50 C51 . 121.3(5) yes
C49 . C50 H501 . 119.0 no
C51 . C50 H501 . 119.7 no
C50 . C51 C52 . 120.3(6) yes
C50 . C51 H511 . 119.9 no
C52 . C51 H511 . 119.8 no
C51 . C52 C53 . 120.3(5) yes
C51 . C52 C55 . 122.7(6) yes
C53 . C52 C55 . 117.1(5) yes
C52 . C53 C54 . 119.4(5) yes
C52 . C53 H531 . 120.6 no
C54 . C53 H531 . 120.0 no
C49 . C54 C53 . 121.5(6) yes
C49 . C54 H541 . 119.1 no
C53 . C54 H541 . 119.3 no
C52 . C55 O56 . 113.6(5) yes
C52 . C55 O64 . 122.6(6) yes
O56 . C55 O64 . 123.7(5) yes
C55 . O56 C57 . 114.0(5) yes
O56 . C57 C58 . 109.4(5) yes
O56 . C57 H571 . 109.5 no
C58 . C57 H571 . 109.1 no
O56 . C57 H572 . 109.6 no
C58 . C57 H572 . 109.9 no
H571 . C57 H572 . 109.5 no
C57 . C58 C59 . 121.9(6) yes
C57 . C58 C63 . 120.9(7) yes
C59 . C58 C63 . 117.1(6) yes
C58 . C59 C60 . 122.6(7) yes
C58 . C59 H591 . 117.7 no
C60 . C59 H591 . 119.6 no
C59 . C60 C61 . 117.7(8) yes
C59 . C60 H601 . 120.1 no
C61 . C60 H601 . 122.0 no
C60 . C61 C62 . 123.0(8) yes
C60 . C61 H611 . 118.1 no
C62 . C61 H611 . 119.0 no
C61 . C62 C63 . 117.2(7) yes
C61 . C62 H621 . 121.8 no
C63 . C62 H621 . 120.9 no
C62 . C63 C58 . 122.3(7) yes
C62 . C63 H631 . 119.4 no
C58 . C63 H631 . 118.1 no
Si1 . C65 C66 . 128.8(5) yes
Si1 . C65 H651 . 115.6 no
C66 . C65 H651 . 115.5 no
C65 . C66 C67 . 126.2(5) yes
C65 . C66 H661 . 117.0 no
C67 . C66 H661 . 116.7 no
C66 . C67 C68 . 121.2(5) yes
C66 . C67 C72 . 119.6(5) yes
C68 . C67 C72 . 119.2(6) yes
C67 . C68 C69 . 121.2(6) yes
C67 . C68 H681 . 118.4 no
C69 . C68 H681 . 120.4 no
C68 . C69 C70 . 119.7(7) yes
C68 . C69 H691 . 119.9 no
C70 . C69 H691 . 120.3 no
C69 . C70 C71 . 119.2(6) yes
C69 . C70 C73 . 120.5(7) yes
C71 . C70 C73 . 120.1(7) yes
C70 . C71 C72 . 121.0(7) yes
C70 . C71 H711 . 119.5 no
C72 . C71 H711 . 119.6 no
C71 . C72 C67 . 119.6(6) yes
C71 . C72 H721 . 120.5 no
C67 . C72 H721 . 119.9 no
C70 . C73 O74 . 124.3(9) yes
C70 . C73 O75 . 111.5(8) yes
O74 . C73 O75 . 123.9(8) yes
C73 . O75 C76 . 119.7(7) yes
O75 . C76 C77 . 111.5(8) yes
O75 . C76 H761 . 108.6 no
C77 . C76 H761 . 108.2 no
O75 . C76 H762 . 109.1 no
C77 . C76 H762 . 109.9 no
H761 . C76 H762 . 109.5 no
C76 . C77 C78 . 117.4(8) yes
C76 . C77 C82 . 121.8(8) yes
C78 . C77 C82 . 120.459(7) yes
C77 . C78 C79 . 120.354(7) yes
C77 . C78 H781 . 119.8 no
C79 . C78 H781 . 119.9 no
C78 . C79 C80 . 119.187(7) yes
C78 . C79 H791 . 121.5 no
C80 . C79 H791 . 119.1 no
C79 . C80 C81 . 120.460(8) yes
C79 . C80 H801 . 121.6 no
C81 . C80 H801 . 117.9 no
C80 . C81 C82 . 120.353(7) yes
C80 . C81 H811 . 121.1 no
C82 . C81 H811 . 118.5 no
C77 . C82 C81 . 119.187(8) yes
C77 . C82 H821 . 120.2 no
C81 . C82 H821 . 120.5 no

loop_
_geom_bond_atom_site_label_1
_geom_bond_atom_site_label_2
_geom_bond_site_symmetry_2
_geom_bond_distance
_geom_bond_publ_flag
Si1 O6 2_675 1.608(4) yes
Si1 O2 . 1.609(3) yes
Si1 Si3 . 3.0953(17) yes
Si1 Si8 . 3.0284(17) yes
Si1 O10 . 1.631(3) yes
Si1 C65 . 1.827(5) yes
O2 Si3 . 1.602(3) yes
Si3 O9 2_675 1.622(4) yes
Si3 O4 . 1.619(4) yes
Si3 Si5 . 3.0278(18) yes
Si3 C47 . 1.830(5) yes
O4 Si5 . 1.623(4) yes
Si5 O6 . 1.614(4) yes
Si5 O7 . 1.594(4) yes
Si5 Si8 . 3.0935(18) yes
Si5 C29 . 1.859(6) yes
O7 Si8 . 1.612(3) yes
Si8 O9 . 1.611(4) yes
Si8 O10 . 1.608(3) yes
Si8 C11 . 1.823(5) yes
C11 C12 . 1.302(8) yes
C11 H111 . 1.016 no
C12 C13 . 1.473(8) yes
C12 H121 . 0.950 no
C13 C14 . 1.386(7) yes
C13 C18 . 1.395(7) yes
C14 C15 . 1.405(7) yes
C14 H141 . 0.950 no
C15 C16 . 1.366(7) yes
C15 H151 . 0.950 no
C16 C17 . 1.372(7) yes
C16 C19 . 1.512(8) yes
C17 C18 . 1.376(7) yes
C17 H171 . 0.950 no
C18 H181 . 0.950 no
C19 O20 . 1.316(11) yes
C19 O28 . 1.211(11) yes
O20 C21 . 1.525(12) yes
C21 C22 . 1.495(12) yes
C21 H211 . 0.950 no
C21 H212 . 0.950 no
C22 C23 . 1.384(8) yes
C22 C27 . 1.369(8) yes
C23 C24 . 1.400(8) yes
C23 H231 . 0.950 no
C24 C25 . 1.371(8) yes
C24 H241 . 0.950 no
C25 C26 . 1.366(8) yes
C25 H251 . 0.950 no
C26 C27 . 1.368(8) yes
C26 H261 . 0.950 no
C27 H271 . 0.950 no
C29 C30 . 1.288(8) yes
C29 H291 . 1.159 no
C30 C31 . 1.473(8) yes
C30 H301 . 0.950 no
C31 C32 . 1.393(6) yes
C31 C36 . 1.363(6) yes
C32 C33 . 1.387(6) yes
C32 H321 . 0.950 no
C33 C34 . 1.380(6) yes
C33 H331 . 0.950 no
C34 C35 . 1.385(6) yes
C34 C37 . 1.490(8) yes
C35 C36 . 1.379(6) yes
C35 H351 . 0.950 no
C36 H361 . 0.950 no
C37 O38 . 1.325(8) yes
C37 O46 . 1.192(8) yes
O38 C39 . 1.460(8) yes
C39 C40 . 1.454(9) yes
C39 H391 . 0.950 no
C39 H392 . 0.950 no
C40 C41 . 1.3935(10) yes
C40 C45 . 1.3937(10) yes
C41 C42 . 1.3937(10) yes
C41 H411 . 0.950 no
C42 C43 . 1.3941(10) yes
C42 H421 . 0.950 no
C43 C44 . 1.3940(10) yes
C43 H431 . 0.950 no
C44 C45 . 1.3939(10) yes
C44 H441 . 0.950 no
C45 H451 . 0.950 no
C47 C48 . 1.307(8) yes
C47 H471 . 0.859 no
C48 C49 . 1.463(8) yes
C48 H481 . 0.950 no
C49 C50 . 1.391(8) yes
C49 C54 . 1.393(8) yes
C50 C51 . 1.362(8) yes
C50 H501 . 0.950 no
C51 C52 . 1.384(8) yes
C51 H511 . 0.950 no
C52 C53 . 1.358(9) yes
C52 C55 . 1.507(8) yes
C53 C54 . 1.389(9) yes
C53 H531 . 0.950 no
C54 H541 . 0.950 no
C55 O56 . 1.305(8) yes
C55 O64 . 1.214(8) yes
O56 C57 . 1.461(6) yes
C57 C58 . 1.459(9) yes
C57 H571 . 0.950 no
C57 H572 . 0.950 no
C58 C59 . 1.375(7) yes
C58 C63 . 1.384(7) yes
C59 C60 . 1.375(8) yes
C59 H591 . 0.950 no
C60 C61 . 1.369(8) yes
C60 H601 . 0.950 no
C61 C62 . 1.364(8) yes
C61 H611 . 0.950 no
C62 C63 . 1.388(8) yes
C62 H621 . 0.950 no
C63 H631 . 0.950 no
C65 C66 . 1.270(8) yes
C65 H651 . 0.950 no
C66 C67 . 1.487(8) yes
C66 H661 . 0.950 no
C67 C68 . 1.375(7) yes
C67 C72 . 1.382(7) yes
C68 C69 . 1.394(7) yes
C68 H681 . 0.950 no
C69 C70 . 1.370(7) yes
C69 H691 . 0.950 no
C70 C71 . 1.388(7) yes
C70 C73 . 1.469(11) yes
C71 C72 . 1.388(7) yes
C71 H711 . 0.950 no
C72 H721 . 0.950 no
C73 O74 . 1.171(11) yes
C73 O75 . 1.362(12) yes
O75 C76 . 1.468(11) yes
C76 C77 . 1.498(8) yes
C76 H761 . 0.950 no
C76 H762 . 0.950 no
C77 C78 . 1.41699(11) yes
C77 C82 . 1.40062(13) yes
C78 C79 . 1.39911(13) yes
C78 H781 . 0.933 no
C79 C80 . 1.40061(13) yes
C79 H791 . 0.933 no
C80 C81 . 1.41700(11) yes
C80 H801 . 0.950 no
C81 C82 . 1.39910(13) yes
C81 H811 . 0.966 no
C82 H821 . 0.968 no

loop_
_geom_hbond_atom_site_label_D
_geom_hbond_atom_site_label_H
_geom_hbond_atom_site_label_A
_geom_hbond_site_symmetry_A
_geom_hbond_angle_DHA
_geom_hbond_distance_DH
_geom_hbond_distance_HA
_geom_hbond_distance_DA
_geom_hbond_publ_flag
C21 H212 C82 1_644 132.2(5) 0.950 2.499 3.215(11) yes
C44 H441 O64 1_644 163.6(3) 0.950 2.250 3.172(11) yes
C69 H691 O28 2_575 150.3(3) 0.950 2.416 3.275(11) yes
C65 H651 O46 1_465 153.94(18) 0.950 2.466 3.345(11) yes
